data_1004032
loop_
_publ_author_name
'Josien, L.'
'Simon, A.'
'Gramlich, V.'
'Patarin, J.'

_publ_section_title
;
 Hydrothermal synthesis and characterization of the new layered
 fluorogallophosphate Mu-23
;
_journal_issue 7
_journal_name_full 'Chemistry - A European Journal'
_journal_page_first 1614
_journal_page_last 1620
_journal_paper_doi 10.1002/1521-3765(20020402)8:7<1614::AID-CHEM1614>3.0.CO;2-T
_journal_volume 8
_journal_year 2002
_chemical_formula_sum 'C12 H43 F6 Ga5 N4 O22 P4'
_chemical_formula_weight 1181.98
_space_group_IT_number 2
_symmetry_cell_setting triclinic
_symmetry_space_group_name_Hall '-P 1'
_symmetry_space_group_name_H-M 'P -1'
_atom_sites_solution_hydrogens geom
_atom_sites_solution_primary direct
_atom_sites_solution_secondary difmap
_audit_creation_method SHELXL
_cell_angle_alpha 98.36(5)
_cell_angle_beta 100.18(8)
_cell_angle_gamma 115.84(7)
_cell_formula_units_Z 1
_cell_length_a 8.735(11)
_cell_length_b 8.864(5)
_cell_length_c 12.636(10)
_cell_measurement_reflns_used 12
_cell_measurement_temperature 293(2)
_cell_measurement_theta_max 11
_cell_measurement_theta_min 10
_cell_volume 838.9(13)
_computing_cell_refinement 'SIEMENS SHELXTL Plus'
_computing_data_collection 'SIEMENS SHELXTL Plus'
_computing_data_reduction 'SIEMENS SHELXTL Plus'
_computing_molecular_graphics SHELXLTL-Plus
_computing_publication_material SHELXL-93
_computing_structure_refinement 'SHELXL-93 (Sheldrick, 1993)'
_computing_structure_solution 'SHELXS-86 (Sheldrick, 1990)'
_diffrn_ambient_temperature 293(2)
_diffrn_measurement_device 'SYNTEX P21 4-circle diffractometer'
_diffrn_measurement_method '\w scans'
_diffrn_radiation_monochromator graphite
_diffrn_radiation_source 'fine-focus sealed tube'
_diffrn_radiation_type MoK\a
_diffrn_radiation_wavelength 0.71073
_diffrn_reflns_av_R_equivalents 0.0000
_diffrn_reflns_av_sigmaI/netI 0.0323
_diffrn_reflns_limit_h_max 10
_diffrn_reflns_limit_h_min -10
_diffrn_reflns_limit_k_max 10
_diffrn_reflns_limit_k_min -10
_diffrn_reflns_limit_l_max 15
_diffrn_reflns_limit_l_min 0
_diffrn_reflns_number 2975
_diffrn_reflns_theta_max 25.05
_diffrn_reflns_theta_min 2.64
_diffrn_standards_decay_% 0
_diffrn_standards_interval_count 120
_diffrn_standards_number 1
_exptl_absorpt_coefficient_mu 4.280
_exptl_absorpt_correction_T_max .46
_exptl_absorpt_correction_T_min .26
_exptl_absorpt_correction_type integration
_exptl_crystal_colour colourless
_exptl_crystal_density_diffrn 2.340
_exptl_crystal_description prism
_exptl_crystal_F_000 588
_exptl_crystal_size_max .4
_exptl_crystal_size_mid .4
_exptl_crystal_size_min .2
_refine_diff_density_max 0.659
_refine_diff_density_min -0.905
_refine_diff_density_rms 0.106
_refine_ls_extinction_method none
_refine_ls_goodness_of_fit_all 0.957
_refine_ls_goodness_of_fit_obs 1.050
_refine_ls_matrix_type full
_refine_ls_number_parameters 247
_refine_ls_number_reflns 2975
_refine_ls_number_restraints 18
_refine_ls_restrained_S_all 0.958
_refine_ls_restrained_S_obs 1.051
_refine_ls_R_factor_all 0.0304
_refine_ls_R_factor_obs 0.0255
_refine_ls_shift/esd_max 0.021
_refine_ls_shift/esd_mean 0.000
_refine_ls_structure_factor_coef Fsqd
_refine_ls_weighting_details 'w=1/[\s^2^(Fo^2^)+(0.0440P)^2^+0.0000P] where P=(Fo^2^+2Fc^2^)/3'
_refine_ls_weighting_scheme calc
_refine_ls_wR_factor_all 0.0652
_refine_ls_wR_factor_obs 0.0641
_reflns_number_observed 2432
_reflns_number_total 2975
_reflns_observed_criterion >2sigma(I)
_cod_depositor_comments
;
The following automatic conversions were performed:
'_symmetry_cell_setting' value 'Triclinic' changed to 'triclinic'
according to '/home/saulius/struct/CIF-dictionaries/cif_core.dic'
dictionary named 'cif_core.dic' version 2.4.1 from 2010-06-29.

Automatic conversion script
Id: cif_fix_enum 1527 2010-12-29 10:47:43Z saulius 

The following automatic conversions were performed:

'_refine_ls_weighting_scheme' value 'calc
w=1/[\s^2^(Fo^2^)+(0.0440P)^2^+0.0000P] where P=(Fo^2^+2Fc^2^)/3' was
changed to 'calc'. New tag '_refine_ls_weighting_details' was
created. The value of the new tag was set to
'w=1/[\s^2^(Fo^2^)+(0.0440P)^2^+0.0000P] where P=(Fo^2^+2Fc^2^)/3'.

Automatic conversion script
Id: cif_fix_values 3143 2015-03-26 13:38:13Z robertas 
;
_cod_original_sg_symbol_H-M P-1
_cod_database_code 1004032

loop_
_symmetry_equiv_pos_as_xyz
'x, y, z'
'-x, -y, -z'

loop_
_atom_site_aniso_label
_atom_site_aniso_U_11
_atom_site_aniso_U_22
_atom_site_aniso_U_33
_atom_site_aniso_U_23
_atom_site_aniso_U_13
_atom_site_aniso_U_12
Ga1 0.0055(3) 0.0099(3) 0.0100(3) 0.0025(2) 0.0026(2) 0.0023(2)
Ga2 0.0060(2) 0.0099(2) 0.0133(2) 0.00271(15) 0.00440(15) 0.0032(2)
Ga3 0.0075(2) 0.0124(2) 0.0106(2) 0.00198(15) 0.00287(15) 0.0037(2)
P1 0.0055(4) 0.0103(4) 0.0135(4) 0.0041(3) 0.0044(3) 0.0028(4)
P2 0.0064(4) 0.0091(4) 0.0114(4) 0.0015(3) 0.0030(3) 0.0030(4)
O4 0.0159(13) 0.0179(13) 0.0170(13) 0.0014(10) 0.0057(10) 0.0123(11)
O8 0.031(2) 0.0094(12) 0.0149(13) 0.0014(10) 0.0102(12) 0.0110(12)
O6 0.0092(12) 0.0163(12) 0.0216(13) 0.0082(11) 0.0084(10) 0.0058(10)
F2 0.0162(11) 0.0253(11) 0.0189(11) 0.0067(9) 0.0114(9) 0.0115(9)
F1 0.0101(10) 0.0177(10) 0.0122(10) 0.0015(8) 0.0031(8) 0.0067(9)
O3 0.0142(13) 0.0119(12) 0.0123(12) -0.0004(10) 0.0014(10) 0.0060(10)
O5 0.0165(13) 0.0133(12) 0.0158(13) 0.0008(10) 0.0009(10) 0.0095(11)
O9 0.0056(11) 0.0142(12) 0.0143(12) 0.0037(10) 0.0036(10) 0.0011(10)
O7 0.0098(12) 0.0189(12) 0.0162(13) 0.0075(10) 0.0063(10) 0.0070(11)
F3 0.0143(10) 0.0254(11) 0.0146(10) 0.0012(9) 0.0005(8) 0.0103(9)
O2 0.0069(12) 0.0137(12) 0.0143(12) 0.0017(10) 0.0053(10) 0.0019(10)
N1 0.016(2) 0.028(2) 0.034(2) 0.012(2) 0.0112(15) 0.014(2)
O2W 0.046(2) 0.028(2) 0.040(2) 0.0080(14) 0.030(2) 0.0066(15)
O1W 0.026(2) 0.031(2) 0.026(2) 0.0022(13) 0.0093(13) 0.0046(13)
N4 0.017(2) 0.026(2) 0.021(2) 0.0038(14) 0.0055(14) 0.0134(15)
C2 0.027(2) 0.043(2) 0.018(2) 0.009(2) 0.008(2) 0.024(2)
C5 0.022(2) 0.033(2) 0.018(2) 0.006(2) 0.004(2) 0.016(2)
C6 0.023(2) 0.027(2) 0.023(2) 0.001(2) 0.006(2) 0.012(2)
C3 0.027(2) 0.036(2) 0.017(2) 0.003(2) 0.007(2) 0.018(2)
C8 0.040(3) 0.035(3) 0.067(3) 0.029(2) 0.025(3) 0.023(2)
C7 0.028(2) 0.029(2) 0.036(2) 0.010(2) 0.006(2) 0.009(2)
O1 0.0106(12) 0.0127(12) 0.0133(12) 0.0033(10) 0.0039(10) 0.0056(10)

loop_
_atom_site_label
_atom_site_type_symbol
_atom_site_fract_x
_atom_site_fract_y
_atom_site_fract_z
_atom_site_U_iso_or_equiv
_atom_site_thermal_displace_type
_atom_site_occupancy
_atom_site_calc_flag
_atom_site_refinement_flags
Ga1 Ga 0.0000 0.5000 0.0000 0.00893(12) Uani 1 d S
Ga2 Ga 0.27456(5) 0.03080(4) 0.00642(3) 0.00971(10) Uani 1 d .
Ga3 Ga 0.73844(5) 0.37774(5) -0.27681(3) 0.01065(11) Uani 1 d D
P1 P 0.60563(11) 0.22351(11) -0.07886(7) 0.0097(2) Uani 1 d .
P2 P 0.09343(11) 0.24599(10) 0.10892(7) 0.0093(2) Uani 1 d .
O4 O 0.1917(3) 0.1410(3) 0.0939(2) 0.0155(5) Uani 1 d .
O8 O 0.6693(4) 0.1434(3) -0.3506(2) 0.0177(5) Uani 1 d D
H8X H 0.6497(36) 0.0624(14) -0.3182(15) 0.040 Uiso 1 d D
H8Y H 0.6646(58) 0.1135(23) -0.4198(12) 0.040 Uiso 1 d D
O6 O 0.4394(3) 0.1950(3) -0.0410(2) 0.0148(5) Uani 1 d .
F2 F 0.9032(3) 0.4362(3) -0.3618(2) 0.0184(4) Uani 1 d .
F1 F 0.9331(2) 0.4031(2) -0.1601(2) 0.0136(4) Uani 1 d .
O3 O 0.1911(3) 0.3793(3) 0.2189(2) 0.0136(5) Uani 1 d .
O5 O 0.3882(3) -0.0501(3) 0.0988(2) 0.0151(5) Uani 1 d .
O9 O 0.2324(3) 0.6451(3) -0.0122(2) 0.0126(5) Uani 1 d .
O7 O 0.5859(3) 0.2800(3) -0.1855(2) 0.0142(5) Uani 1 d .
F3 F 0.5600(3) 0.3730(3) -0.3836(2) 0.0187(4) Uani 1 d .
O2 O -0.0936(3) 0.1177(3) 0.1159(2) 0.0127(5) Uani 1 d .
N1 N -0.1090(4) 0.7169(4) 0.3029(3) 0.0235(7) Uani 1 d .
H1A H -0.0390(4) 0.6667(4) 0.3020(3) 0.035 Uiso 0.50 d PR
O2W O 0.8770(4) 0.2280(4) 0.3290(3) 0.0399(8) Uani 1 d DU
H5W H 0.9416(4) 0.3390(4) 0.3470(3) 0.040 Uiso 1 d RD
H4W H 0.8568(4) 0.1897(4) 0.2582(3) 0.040 Uiso 1 d RD
O1W O 0.6952(4) 0.0253(4) 0.4511(2) 0.0311(7) Uani 1 d DU
H1W H 0.7530(4) 0.0892(4) 0.4115(2) 0.040 Uiso 1 d RD
H2W H 0.5845(4) -0.0403(4) 0.4167(2) 0.040 Uiso 1 d RD
N4 N -0.4156(4) 0.4343(4) 0.3329(3) 0.0203(7) Uani 1 d .
H4A H -0.4854(4) 0.4846(4) 0.3341(3) 0.030 Uiso 1 d R
C2 C -0.2720(5) 0.6120(5) 0.2109(3) 0.0261(9) Uani 1 d .
H2A H -0.2416(5) 0.6071(5) 0.1415(3) 0.039 Uiso 1 d R
H2B H -0.3463(5) 0.6661(5) 0.2096(3) 0.039 Uiso 1 d R
C5 C -0.2517(5) 0.5414(5) 0.4258(3) 0.0234(9) Uani 1 d .
H5C H -0.1767(5) 0.4881(5) 0.4274(3) 0.035 Uiso 1 d R
H5D H -0.2823(5) 0.5464(5) 0.4951(3) 0.035 Uiso 1 d R
C6 C -0.1551(5) 0.7212(5) 0.4114(3) 0.0249(9) Uani 1 d .
H6A H -0.2276(5) 0.7769(5) 0.4142(3) 0.037 Uiso 1 d R
H6B H -0.0488(5) 0.7876(5) 0.4709(3) 0.037 Uiso 1 d R
C3 C -0.3705(5) 0.4324(5) 0.2243(3) 0.0257(9) Uani 1 d .
H3A H -0.4768(5) 0.3680(5) 0.1646(3) 0.038 Uiso 1 d R
H3B H -0.2995(5) 0.3752(5) 0.2205(3) 0.038 Uiso 1 d R
C8 C -0.0124(6) 0.8945(6) 0.2886(4) 0.0417(12) Uani 1 d .
H8A H 0.0154(6) 0.8882(6) 0.2184(4) 0.063 Uiso 1 d R
H8B H -0.0848(6) 0.9505(6) 0.2905(4) 0.063 Uiso 1 d R
H8C H 0.0948(6) 0.9598(6) 0.3475(4) 0.063 Uiso 1 d R
C7 C -0.5160(6) 0.2550(5) 0.3455(4) 0.0326(10) Uani 1 d .
H7A H -0.6207(6) 0.1890(5) 0.2849(4) 0.049 Uiso 1 d R
H7B H -0.4419(6) 0.2007(5) 0.3462(4) 0.049 Uiso 1 d R
H7C H -0.5483(6) 0.2602(5) 0.4142(4) 0.049 Uiso 1 d R
O1 O 0.0718(3) 0.3216(3) 0.0113(2) 0.0121(5) Uani 1 d .

loop_
_atom_type_symbol
_atom_type_description
_atom_type_scat_dispersion_real
_atom_type_scat_dispersion_imag
_atom_type_scat_source
C C 0.0033 0.0016 'International Tables Vol C Tables 4.2.6.8 and 6.1.1.4'
H H 0.0000 0.0000 'International Tables Vol C Tables 4.2.6.8 and 6.1.1.4'
N N 0.0061 0.0033 'International Tables Vol C Tables 4.2.6.8 and 6.1.1.4'
O O 0.0106 0.0060 'International Tables Vol C Tables 4.2.6.8 and 6.1.1.4'
P P 0.1023 0.0942 'International Tables Vol C Tables 4.2.6.8 and 6.1.1.4'
Ga Ga 0.2307 1.6083 'International Tables Vol C Tables 4.2.6.8 and 6.1.1.4'
F F 0.0171 0.0103 'International Tables Vol C Tables 4.2.6.8 and 6.1.1.4'
